data_4101668
loop_
_publ_author_name
'Duffey, Trisha A.'
'Shaw, Scott A.'
'Vedejs, Edwin'

_publ_section_title
;
 AcOLeDMAP and BnOLeDMAP: conformationally restricted nucleophilic
 catalysts for enantioselective rearrangement of indolyl acetates and
 carbonates.
;
_journal_issue 1
_journal_name_full 'Journal of the American Chemical Society'
_journal_page_first 14
_journal_page_last 15
_journal_paper_doi 10.1021/ja805541u
_journal_volume 131
_journal_year 2009
_chemical_absolute_configuration ad
_chemical_formula_moiety 'C25 H20 Br N O3'
_chemical_formula_sum 'C25 H20 Br N O3'
_chemical_formula_weight 462.33
_chemical_name_systematic
;
 ?
;
_space_group_IT_number 1
_symmetry_cell_setting triclinic
_symmetry_space_group_name_Hall 'P 1'
_symmetry_space_group_name_H-M 'P 1'
_atom_sites_solution_hydrogens geom
_atom_sites_solution_primary direct
_atom_sites_solution_secondary difmap
_audit_creation_method SHELXL-97
_cell_angle_alpha 103.179(3)
_cell_angle_beta 96.629(3)
_cell_angle_gamma 109.845(3)
_cell_formula_units_Z 2
_cell_length_a 7.2377(18)
_cell_length_b 10.127(3)
_cell_length_c 15.948(4)
_cell_measurement_reflns_used 9872
_cell_measurement_temperature 123(2)
_cell_measurement_theta_max 23.30
_cell_measurement_theta_min 2.23
_cell_volume 1046.6(5)
_computing_cell_refinement 'Bruker SAINT'
_computing_data_collection 'Bruker SMART-1K'
_computing_data_reduction 'Bruker SAINT'
_computing_molecular_graphics 'Bruker SHELXTL'
_computing_publication_material 'Bruker SHELXTL'
_computing_structure_refinement 'Bruker SHELXTL'
_computing_structure_solution 'Bruker SHELXTL'
_diffrn_ambient_temperature 123(2)
_diffrn_measured_fraction_theta_full 0.994
_diffrn_measured_fraction_theta_max 0.994
_diffrn_measurement_device_type 'CCD area detector'
_diffrn_measurement_method 'phi and omega scans'
_diffrn_radiation_monochromator graphite
_diffrn_radiation_source 'fine-focus sealed tube'
_diffrn_radiation_type MoK\a
_diffrn_radiation_wavelength 0.71073
_diffrn_reflns_av_R_equivalents 0.0391
_diffrn_reflns_av_sigmaI/netI 0.0343
_diffrn_reflns_limit_h_max 9
_diffrn_reflns_limit_h_min -9
_diffrn_reflns_limit_k_max 13
_diffrn_reflns_limit_k_min -13
_diffrn_reflns_limit_l_max 21
_diffrn_reflns_limit_l_min -21
_diffrn_reflns_number 44052
_diffrn_reflns_theta_full 28.43
_diffrn_reflns_theta_max 28.43
_diffrn_reflns_theta_min 2.23
_exptl_absorpt_coefficient_mu 1.991
_exptl_absorpt_correction_T_max 0.6709
_exptl_absorpt_correction_T_min 0.4880
_exptl_absorpt_correction_type multi-scan
_exptl_absorpt_process_details
;
  Blessing, R. Acta Cryst. (1995) A51 33-38.
  Sheldrick, G.  SADABS (Version 2.10) Bruker/Siemens area
  detector absorption and other corrections, University of
  Gottingen, Germany 2003.
;
_exptl_crystal_colour colorless
_exptl_crystal_density_diffrn 1.467
_exptl_crystal_density_method 'not measured'
_exptl_crystal_description needle
_exptl_crystal_F_000 472
_exptl_crystal_size_max 0.40
_exptl_crystal_size_mid 0.20
_exptl_crystal_size_min 0.20
_refine_diff_density_max 0.385
_refine_diff_density_min -0.220
_refine_diff_density_rms 0.049
_refine_ls_abs_structure_details 'Flack H D (1983), Acta Cryst. A39, 876-881'
_refine_ls_abs_structure_Flack -0.013(4)
_refine_ls_extinction_method none
_refine_ls_goodness_of_fit_ref 1.024
_refine_ls_hydrogen_treatment constr
_refine_ls_matrix_type full
_refine_ls_number_parameters 545
_refine_ls_number_reflns 10446
_refine_ls_number_restraints 3
_refine_ls_restrained_S_all 1.024
_refine_ls_R_factor_all 0.0365
_refine_ls_R_factor_gt 0.0279
_refine_ls_shift/su_max 0.001
_refine_ls_shift/su_mean 0.000
_refine_ls_structure_factor_coef Fsqd
_refine_ls_weighting_details 'calc w=1/[\s^2^(Fo^2^)+(0.0323P)^2^+0.1911P] where P=(Fo^2^+2Fc^2^)/3'
_refine_ls_weighting_scheme calc
_refine_ls_wR_factor_gt 0.0604
_refine_ls_wR_factor_ref 0.0639
_reflns_number_gt 9314
_reflns_number_total 10446
_reflns_threshold_expression >2sigma(I)
_cod_data_source_file ja805541u_si_003.cif
_cod_data_source_block td27
_cod_depositor_comments
;
The following automatic conversions were performed:

'_symmetry_cell_setting' value 'Triclinic' changed to 'triclinic'
according to the built-in table from CIF Core dictionary named
'cif_core.dic' version 2.4.1 from 2010-06-29.

Automatic conversion script
Id: cif_fix_values 1673 2011-04-08 12:14:43Z adriana 
;
_cod_original_cell_volume 1046.5(5)
_cod_original_sg_symbol_H-M P1
_cod_database_code 4101668

loop_
_symmetry_equiv_pos_as_xyz
'x, y, z'

loop_
_atom_site_label
_atom_site_type_symbol
_atom_site_fract_x
_atom_site_fract_y
_atom_site_fract_z
_atom_site_U_iso_or_equiv
_atom_site_adp_type
_atom_site_occupancy
_atom_site_symmetry_multiplicity
_atom_site_calc_flag
_atom_site_refinement_flags
_atom_site_disorder_assembly
_atom_site_disorder_group
Br1 Br 1.04101(3) 0.84117(2) 0.249497(15) 0.03011(6) Uani 1 1 d . . .
Br2 Br 0.71607(2) 0.95741(2) 0.511901(14) 0.03066(6) Uani 1 1 d . . .
N1 N 0.1447(3) 0.49920(18) 0.15782(11) 0.0192(3) Uani 1 1 d . . .
N2 N -0.0861(3) 0.70828(18) 0.61062(11) 0.0200(3) Uani 1 1 d . . .
O1 O -0.0724(2) 0.45137(19) 0.02544(11) 0.0306(4) Uani 1 1 d . . .
O2 O 0.3721(3) 0.5266(2) -0.09431(11) 0.0451(5) Uani 1 1 d . . .
O3 O 0.0546(2) 0.47019(17) 0.28527(10) 0.0292(4) Uani 1 1 d . . .
O4 O -0.1505(3) 0.78412(18) 0.74981(11) 0.0314(4) Uani 1 1 d . . .
O5 O 0.3998(3) 1.0569(2) 0.84831(12) 0.0408(4) Uani 1 1 d . . .
O6 O -0.3093(2) 0.56735(17) 0.48330(10) 0.0274(3) Uani 1 1 d . . .
C1 C 0.7598(3) 0.7351(2) 0.22560(14) 0.0227(4) Uani 1 1 d . . .
C2 C 0.6712(4) 0.6862(2) 0.29113(14) 0.0224(4) Uani 1 1 d . . .
H2A H 0.7521 0.7068 0.3474 0.027 Uiso 1 1 calc R . .
C3 C 0.4663(3) 0.6077(2) 0.27539(14) 0.0199(4) Uani 1 1 d . . .
H3A H 0.4054 0.5719 0.3196 0.024 Uiso 1 1 calc R . .
C4 C 0.3528(3) 0.5829(2) 0.19317(13) 0.0179(4) Uani 1 1 d . . .
C5 C 0.0937(3) 0.5031(2) 0.07081(14) 0.0224(4) Uani 1 1 d . . .
C6 C 0.2868(3) 0.5910(2) 0.04500(13) 0.0215(4) Uani 1 1 d . . .
C7 C 0.4423(3) 0.6357(2) 0.12821(13) 0.0205(4) Uani 1 1 d . . .
C8 C 0.6470(3) 0.7109(2) 0.14328(14) 0.0219(4) Uani 1 1 d . . .
H8A H 0.7086 0.7450 0.0988 0.026 Uiso 1 1 calc R . .
C9 C 0.3365(3) 0.4897(3) -0.02982(14) 0.0273(5) Uani 1 1 d . . .
C10 C 0.3410(5) 0.3512(3) -0.01552(18) 0.0415(6) Uani 1 1 d . . .
H10A H 0.2034 0.2789 -0.0280 0.062 Uiso 1 1 calc R . .
H10B H 0.4051 0.3695 0.0458 0.062 Uiso 1 1 calc R . .
H10C H 0.4175 0.3136 -0.0549 0.062 Uiso 1 1 calc R . .
C11 C 0.2598(4) 0.7196(3) 0.01818(16) 0.0309(5) Uani 1 1 d . . .
H11A H 0.2297 0.7815 0.0672 0.046 Uiso 1 1 calc R . .
H11B H 0.1486 0.6825 -0.0331 0.046 Uiso 1 1 calc R . .
H11C H 0.3837 0.7773 0.0032 0.046 Uiso 1 1 calc R . .
C12 C 0.0119(3) 0.4264(2) 0.20671(13) 0.0205(4) Uani 1 1 d . . .
C13 C -0.1693(3) 0.2891(2) 0.15259(13) 0.0202(4) Uani 1 1 d . . .
H13A H -0.2552 0.3202 0.1139 0.024 Uiso 1 1 calc R . .
C14 C -0.2938(3) 0.2214(2) 0.21359(13) 0.0199(4) Uani 1 1 d . . .
C15 C -0.3801(3) 0.3020(2) 0.26706(16) 0.0273(5) Uani 1 1 d . . .
H15A H -0.3644 0.3974 0.2633 0.033 Uiso 1 1 calc R . .
C16 C -0.4883(3) 0.2460(3) 0.32560(16) 0.0290(5) Uani 1 1 d . . .
H16A H -0.5457 0.3029 0.3617 0.035 Uiso 1 1 calc R . .
C17 C -0.5129(3) 0.1074(3) 0.33158(15) 0.0264(5) Uani 1 1 d . . .
H17A H -0.5838 0.0697 0.3729 0.032 Uiso 1 1 calc R . .
C18 C -0.4339(4) 0.0243(3) 0.27711(16) 0.0253(5) Uani 1 1 d . . .
H18A H -0.4534 -0.0720 0.2801 0.030 Uiso 1 1 calc R . .
C19 C -0.3259(3) 0.0799(3) 0.21781(16) 0.0229(5) Uani 1 1 d . . .
H19A H -0.2738 0.0209 0.1801 0.028 Uiso 1 1 calc R . .
C20 C -0.0994(3) 0.1836(2) 0.09355(14) 0.0218(4) Uani 1 1 d . . .
C21 C 0.0661(3) 0.1553(2) 0.12588(15) 0.0259(5) Uani 1 1 d . . .
H21A H 0.1397 0.2061 0.1845 0.031 Uiso 1 1 calc R . .
C22 C 0.1245(4) 0.0539(3) 0.07340(18) 0.0349(5) Uani 1 1 d . . .
H22A H 0.2373 0.0353 0.0962 0.042 Uiso 1 1 calc R . .
C23 C 0.0187(5) -0.0201(3) -0.01203(19) 0.0414(7) Uani 1 1 d . . .
H23A H 0.0592 -0.0892 -0.0482 0.050 Uiso 1 1 calc R . .
C24 C -0.1472(5) 0.0068(3) -0.04501(18) 0.0404(6) Uani 1 1 d . . .
H24A H -0.2206 -0.0446 -0.1036 0.049 Uiso 1 1 calc R . .
C25 C -0.2060(4) 0.1083(3) 0.00727(15) 0.0295(5) Uani 1 1 d . . .
H25A H -0.3191 0.1266 -0.0157 0.035 Uiso 1 1 calc R . .
C26 C 0.4601(3) 0.8724(2) 0.53709(15) 0.0235(4) Uani 1 1 d . . .
C27 C 0.2945(3) 0.7896(2) 0.46913(14) 0.0221(4) Uani 1 1 d . . .
H27A H 0.3109 0.7742 0.4099 0.027 Uiso 1 1 calc R . .
C28 C 0.1045(3) 0.7288(2) 0.48638(14) 0.0196(4) Uani 1 1 d . . .
H28A H -0.0090 0.6711 0.4399 0.024 Uiso 1 1 calc R . .
C29 C 0.0861(3) 0.7553(2) 0.57371(14) 0.0184(4) Uani 1 1 d . . .
C30 C -0.0343(3) 0.7792(2) 0.70215(14) 0.0221(4) Uani 1 1 d . . .
C31 C 0.1948(3) 0.8480(2) 0.72953(14) 0.0225(4) Uani 1 1 d . . .
C32 C 0.2546(3) 0.8373(2) 0.64158(13) 0.0208(4) Uani 1 1 d . . .
C33 C 0.4438(3) 0.8967(2) 0.62442(14) 0.0232(4) Uani 1 1 d . . .
H33A H 0.5583 0.9520 0.6708 0.028 Uiso 1 1 calc R . .
C34 C 0.2694(3) 1.0092(2) 0.78347(14) 0.0253(5) Uani 1 1 d . . .
C35 C 0.1768(4) 1.1034(3) 0.74918(17) 0.0360(6) Uani 1 1 d . . .
H35A H 0.0521 1.0942 0.7701 0.054 Uiso 1 1 calc R . .
H35B H 0.1470 1.0718 0.6846 0.054 Uiso 1 1 calc R . .
H35C H 0.2707 1.2058 0.7704 0.054 Uiso 1 1 calc R . .
C36 C 0.2674(4) 0.7560(3) 0.78014(15) 0.0315(5) Uani 1 1 d . . .
H36A H 0.2189 0.6544 0.7432 0.047 Uiso 1 1 calc R . .
H36B H 0.2150 0.7590 0.8342 0.047 Uiso 1 1 calc R . .
H36C H 0.4146 0.7961 0.7952 0.047 Uiso 1 1 calc R . .
C37 C -0.2732(3) 0.5977(2) 0.56224(13) 0.0204(4) Uani 1 1 d . . .
C38 C -0.4109(3) 0.5186(2) 0.61630(13) 0.0199(4) Uani 1 1 d . . .
H38A H -0.4513 0.5923 0.6548 0.024 Uiso 1 1 calc R . .
C39 C -0.3008(3) 0.4598(2) 0.67589(13) 0.0208(4) Uani 1 1 d . . .
C40 C -0.1691(3) 0.3959(2) 0.64658(15) 0.0262(5) Uani 1 1 d . . .
H40A H -0.1423 0.3930 0.5894 0.031 Uiso 1 1 calc R . .
C41 C -0.0762(4) 0.3360(3) 0.70046(18) 0.0335(5) Uani 1 1 d . . .
H41A H 0.0150 0.2933 0.6806 0.040 Uiso 1 1 calc R . .
C42 C -0.1186(4) 0.3394(3) 0.78345(18) 0.0387(6) Uani 1 1 d . . .
H42A H -0.0560 0.2985 0.8205 0.046 Uiso 1 1 calc R . .
C43 C -0.2500(4) 0.4012(3) 0.81247(16) 0.0369(6) Uani 1 1 d . . .
H43A H -0.2788 0.4023 0.8692 0.044 Uiso 1 1 calc R . .
C44 C -0.3403(3) 0.4619(3) 0.75931(15) 0.0275(5) Uani 1 1 d . . .
H44A H -0.4301 0.5055 0.7799 0.033 Uiso 1 1 calc R . .
C45 C -0.6010(3) 0.4008(2) 0.55523(13) 0.0198(4) Uani 1 1 d . . .
C46 C -0.7379(3) 0.4430(3) 0.50977(15) 0.0263(5) Uani 1 1 d . . .
H46A H -0.7129 0.5442 0.5195 0.032 Uiso 1 1 calc R . .
C47 C -0.9090(3) 0.3400(3) 0.45087(16) 0.0325(5) Uani 1 1 d . . .
H47A H -0.9996 0.3705 0.4198 0.039 Uiso 1 1 calc R . .
C48 C -0.9477(3) 0.1928(3) 0.43737(15) 0.0317(5) Uani 1 1 d . . .
H48A H -1.0643 0.1219 0.3964 0.038 Uiso 1 1 calc R . .
C49 C -0.8183(4) 0.1486(3) 0.48305(16) 0.0279(5) Uani 1 1 d . . .
H49A H -0.8470 0.0471 0.4744 0.033 Uiso 1 1 calc R . .
C50 C -0.6442(3) 0.2524(2) 0.54230(15) 0.0218(4) Uani 1 1 d . . .
H50A H -0.5553 0.2212 0.5738 0.026 Uiso 1 1 calc R . .

loop_
_atom_site_aniso_label
_atom_site_aniso_U_11
_atom_site_aniso_U_22
_atom_site_aniso_U_33
_atom_site_aniso_U_23
_atom_site_aniso_U_13
_atom_site_aniso_U_12
Br1 0.02254(12) 0.03123(13) 0.03077(13) 0.00758(10) 0.00213(9) 0.00504(10)
Br2 0.02377(13) 0.03387(14) 0.02996(13) 0.00862(10) 0.01072(10) 0.00426(10)
N1 0.0211(8) 0.0196(8) 0.0153(8) 0.0047(7) 0.0019(7) 0.0066(7)
N2 0.0202(8) 0.0193(9) 0.0175(8) 0.0036(7) 0.0048(7) 0.0048(7)
O1 0.0269(8) 0.0385(10) 0.0232(8) 0.0138(7) -0.0013(7) 0.0074(7)
O2 0.0573(12) 0.0600(13) 0.0262(9) 0.0149(9) 0.0205(9) 0.0266(11)
O3 0.0321(9) 0.0296(9) 0.0173(7) 0.0056(6) 0.0052(6) 0.0017(7)
O4 0.0323(9) 0.0261(9) 0.0264(8) -0.0004(7) 0.0136(7) 0.0024(7)
O5 0.0460(11) 0.0348(10) 0.0286(9) -0.0052(8) -0.0093(8) 0.0143(8)
O6 0.0275(8) 0.0281(8) 0.0188(7) 0.0071(6) 0.0028(6) 0.0015(7)
C1 0.0223(11) 0.0187(10) 0.0246(11) 0.0035(8) 0.0023(8) 0.0073(8)
C2 0.0279(12) 0.0195(11) 0.0177(10) 0.0033(8) -0.0006(9) 0.0096(9)
C3 0.0279(11) 0.0177(10) 0.0164(10) 0.0052(8) 0.0048(9) 0.0111(9)
C4 0.0230(10) 0.0147(9) 0.0182(10) 0.0052(8) 0.0045(8) 0.0093(8)
C5 0.0274(11) 0.0219(11) 0.0185(10) 0.0072(8) 0.0030(8) 0.0099(9)
C6 0.0253(10) 0.0219(10) 0.0167(9) 0.0063(8) 0.0038(8) 0.0079(9)
C7 0.0290(11) 0.0169(10) 0.0156(9) 0.0028(8) 0.0039(8) 0.0101(9)
C8 0.0285(11) 0.0171(10) 0.0206(10) 0.0053(8) 0.0086(8) 0.0082(8)
C9 0.0245(11) 0.0339(12) 0.0171(10) 0.0031(9) 0.0022(8) 0.0068(9)
C10 0.0606(18) 0.0308(14) 0.0323(14) 0.0002(11) 0.0159(13) 0.0202(13)
C11 0.0364(13) 0.0355(13) 0.0271(12) 0.0174(10) 0.0071(10) 0.0158(11)
C12 0.0242(10) 0.0207(10) 0.0181(10) 0.0077(8) 0.0047(8) 0.0086(8)
C13 0.0213(10) 0.0196(10) 0.0188(9) 0.0054(8) 0.0015(8) 0.0076(8)
C14 0.0180(9) 0.0189(10) 0.0199(10) 0.0030(8) 0.0012(7) 0.0062(8)
C15 0.0246(11) 0.0215(11) 0.0351(12) 0.0059(9) 0.0075(9) 0.0089(9)
C16 0.0223(11) 0.0267(12) 0.0341(13) 0.0016(10) 0.0093(9) 0.0080(9)
C17 0.0183(10) 0.0282(12) 0.0272(11) 0.0060(9) 0.0054(8) 0.0029(9)
C18 0.0221(12) 0.0209(11) 0.0321(12) 0.0093(9) 0.0082(10) 0.0054(9)
C19 0.0208(11) 0.0197(11) 0.0284(13) 0.0034(9) 0.0074(9) 0.0093(9)
C20 0.0232(10) 0.0200(10) 0.0207(10) 0.0055(8) 0.0051(8) 0.0064(8)
C21 0.0267(11) 0.0234(11) 0.0274(11) 0.0064(9) 0.0063(9) 0.0094(9)
C22 0.0399(14) 0.0300(13) 0.0449(15) 0.0167(11) 0.0167(12) 0.0191(11)
C23 0.0630(19) 0.0282(13) 0.0415(15) 0.0067(11) 0.0270(14) 0.0245(13)
C24 0.0563(17) 0.0315(14) 0.0258(13) -0.0002(10) 0.0102(12) 0.0121(12)
C25 0.0329(12) 0.0288(12) 0.0227(11) 0.0055(9) 0.0035(9) 0.0084(10)
C26 0.0227(10) 0.0219(10) 0.0276(11) 0.0096(9) 0.0103(9) 0.0074(9)
C27 0.0274(11) 0.0254(11) 0.0168(10) 0.0075(9) 0.0069(8) 0.0122(9)
C28 0.0207(11) 0.0217(11) 0.0163(10) 0.0055(8) 0.0019(8) 0.0086(9)
C29 0.0215(10) 0.0156(10) 0.0203(11) 0.0070(8) 0.0067(8) 0.0077(8)
C30 0.0268(11) 0.0185(10) 0.0184(10) 0.0032(8) 0.0059(8) 0.0062(8)
C31 0.0254(11) 0.0207(10) 0.0176(10) 0.0038(8) 0.0047(8) 0.0050(9)
C32 0.0252(11) 0.0180(10) 0.0166(9) 0.0028(8) 0.0026(8) 0.0068(8)
C33 0.0222(10) 0.0214(10) 0.0223(10) 0.0047(8) 0.0012(8) 0.0057(8)
C34 0.0245(11) 0.0257(11) 0.0210(10) 0.0033(9) 0.0061(9) 0.0056(9)
C35 0.0424(15) 0.0260(12) 0.0331(13) 0.0021(10) -0.0025(11) 0.0123(11)
C36 0.0416(14) 0.0301(12) 0.0215(11) 0.0095(9) 0.0040(10) 0.0117(11)
C37 0.0209(10) 0.0192(10) 0.0208(10) 0.0059(8) 0.0045(8) 0.0072(8)
C38 0.0207(10) 0.0204(10) 0.0193(9) 0.0063(8) 0.0063(8) 0.0077(8)
C39 0.0188(10) 0.0196(10) 0.0200(10) 0.0052(8) 0.0022(8) 0.0033(8)
C40 0.0245(11) 0.0282(12) 0.0269(11) 0.0089(9) 0.0062(9) 0.0102(9)
C41 0.0281(12) 0.0313(13) 0.0433(14) 0.0127(11) 0.0023(11) 0.0142(10)
C42 0.0387(14) 0.0391(14) 0.0359(14) 0.0173(11) -0.0068(11) 0.0121(12)
C43 0.0422(14) 0.0445(15) 0.0217(11) 0.0149(11) 0.0029(10) 0.0112(12)
C44 0.0262(11) 0.0329(12) 0.0210(10) 0.0069(9) 0.0056(9) 0.0087(9)
C45 0.0171(9) 0.0248(10) 0.0192(10) 0.0082(8) 0.0081(8) 0.0071(8)
C46 0.0247(11) 0.0299(12) 0.0303(12) 0.0161(10) 0.0084(9) 0.0117(9)
C47 0.0179(10) 0.0516(16) 0.0323(12) 0.0250(11) 0.0056(9) 0.0098(10)
C48 0.0196(11) 0.0437(14) 0.0216(11) 0.0093(10) 0.0049(9) -0.0008(10)
C49 0.0216(12) 0.0239(12) 0.0294(12) 0.0053(10) 0.0089(10) -0.0017(10)
C50 0.0188(10) 0.0242(11) 0.0216(11) 0.0068(9) 0.0059(8) 0.0067(9)

loop_
_atom_type_symbol
_atom_type_description
_atom_type_scat_dispersion_real
_atom_type_scat_dispersion_imag
_atom_type_scat_source
C C 0.0033 0.0016 'International Tables Vol C Tables 4.2.6.8 and 6.1.1.4'
H H 0.0000 0.0000 'International Tables Vol C Tables 4.2.6.8 and 6.1.1.4'
N N 0.0061 0.0033 'International Tables Vol C Tables 4.2.6.8 and 6.1.1.4'
O O 0.0106 0.0060 'International Tables Vol C Tables 4.2.6.8 and 6.1.1.4'
Br Br -0.2901 2.4595 'International Tables Vol C Tables 4.2.6.8 and 6.1.1.4'

loop_
_geom_angle_atom_site_label_1
_geom_angle_atom_site_label_2
_geom_angle_atom_site_label_3
_geom_angle
_geom_angle_site_symmetry_1
_geom_angle_site_symmetry_3
_geom_angle_publ_flag
C5 N1 C4 110.17(17) . . ?
C5 N1 C12 126.68(17) . . ?
C4 N1 C12 123.15(16) . . ?
C30 N2 C37 126.85(17) . . ?
C30 N2 C29 109.21(17) . . ?
C37 N2 C29 123.73(17) . . ?
C8 C1 C2 121.6(2) . . ?
C8 C1 Br1 118.93(17) . . ?
C2 C1 Br1 119.45(16) . . ?
C3 C2 C1 120.7(2) . . ?
C4 C3 C2 117.9(2) . . ?
C3 C4 C7 121.02(19) . . ?
C3 C4 N1 129.63(19) . . ?
C7 C4 N1 109.24(17) . . ?
O1 C5 N1 126.1(2) . . ?
O1 C5 C6 125.75(19) . . ?
N1 C5 C6 108.15(17) . . ?
C7 C6 C11 113.92(18) . . ?
C7 C6 C5 102.14(17) . . ?
C11 C6 C5 109.19(18) . . ?
C7 C6 C9 109.33(18) . . ?
C11 C6 C9 111.82(18) . . ?
C5 C6 C9 109.99(17) . . ?
C8 C7 C4 121.01(19) . . ?
C8 C7 C6 128.72(19) . . ?
C4 C7 C6 110.21(18) . . ?
C7 C8 C1 117.7(2) . . ?
O2 C9 C10 123.6(2) . . ?
O2 C9 C6 119.7(2) . . ?
C10 C9 C6 116.61(19) . . ?
O3 C12 N1 118.75(19) . . ?
O3 C12 C13 125.16(19) . . ?
N1 C12 C13 115.93(17) . . ?
C20 C13 C14 113.35(17) . . ?
C20 C13 C12 110.00(17) . . ?
C14 C13 C12 109.94(16) . . ?
C15 C14 C19 118.2(2) . . ?
C15 C14 C13 119.70(19) . . ?
C19 C14 C13 122.12(19) . . ?
C16 C15 C14 121.3(2) . . ?
C17 C16 C15 120.1(2) . . ?
C18 C17 C16 119.4(2) . . ?
C17 C18 C19 120.7(2) . . ?
C14 C19 C18 120.3(2) . . ?
C21 C20 C25 119.1(2) . . ?
C21 C20 C13 120.56(19) . . ?
C25 C20 C13 120.31(19) . . ?
C22 C21 C20 120.7(2) . . ?
C23 C22 C21 120.1(2) . . ?
C22 C23 C24 119.8(2) . . ?
C25 C24 C23 120.3(2) . . ?
C24 C25 C20 120.1(2) . . ?
C33 C26 C27 121.6(2) . . ?
C33 C26 Br2 118.27(17) . . ?
C27 C26 Br2 120.16(17) . . ?
C26 C27 C28 120.9(2) . . ?
C29 C28 C27 117.9(2) . . ?
C28 C29 C32 120.6(2) . . ?
C28 C29 N2 130.2(2) . . ?
C32 C29 N2 109.14(18) . . ?
O4 C30 N2 125.9(2) . . ?
O4 C30 C31 126.21(19) . . ?
N2 C30 C31 107.90(17) . . ?
C32 C31 C30 101.74(17) . . ?
C32 C31 C34 109.79(17) . . ?
C30 C31 C34 111.83(18) . . ?
C32 C31 C36 112.30(19) . . ?
C30 C31 C36 108.81(18) . . ?
C34 C31 C36 111.95(18) . . ?
C33 C32 C29 121.5(2) . . ?
C33 C32 C31 128.39(19) . . ?
C29 C32 C31 110.11(19) . . ?
C32 C33 C26 117.5(2) . . ?
O5 C34 C35 122.3(2) . . ?
O5 C34 C31 120.8(2) . . ?
C35 C34 C31 116.87(19) . . ?
O6 C37 N2 119.26(19) . . ?
O6 C37 C38 124.50(19) . . ?
N2 C37 C38 116.14(17) . . ?
C39 C38 C45 112.98(17) . . ?
C39 C38 C37 111.15(17) . . ?
C45 C38 C37 109.85(16) . . ?
C40 C39 C44 119.2(2) . . ?
C40 C39 C38 120.96(19) . . ?
C44 C39 C38 119.70(19) . . ?
C39 C40 C41 120.4(2) . . ?
C42 C41 C40 119.2(2) . . ?
C43 C42 C41 120.6(2) . . ?
C42 C43 C44 120.1(2) . . ?
C43 C44 C39 120.4(2) . . ?
C50 C45 C46 118.4(2) . . ?
C50 C45 C38 122.65(19) . . ?
C46 C45 C38 118.96(19) . . ?
C47 C46 C45 121.1(2) . . ?
C48 C47 C46 119.8(2) . . ?
C49 C48 C47 120.2(2) . . ?
C48 C49 C50 120.3(2) . . ?
C45 C50 C49 120.2(2) . . ?

loop_
_geom_bond_atom_site_label_1
_geom_bond_atom_site_label_2
_geom_bond_distance
_geom_bond_site_symmetry_2
_geom_bond_publ_flag
Br1 C1 1.895(2) . ?
Br2 C26 1.892(2) . ?
N1 C5 1.407(3) . ?
N1 C4 1.423(3) . ?
N1 C12 1.424(3) . ?
N2 C30 1.414(3) . ?
N2 C37 1.421(3) . ?
N2 C29 1.422(3) . ?
O1 C5 1.201(3) . ?
O2 C9 1.198(3) . ?
O3 C12 1.194(3) . ?
O4 C30 1.202(3) . ?
O5 C34 1.196(3) . ?
O6 C37 1.200(3) . ?
C1 C8 1.386(3) . ?
C1 C2 1.387(3) . ?
C2 C3 1.385(3) . ?
C3 C4 1.385(3) . ?
C4 C7 1.397(3) . ?
C5 C6 1.539(3) . ?
C6 C7 1.506(3) . ?
C6 C11 1.524(3) . ?
C6 C9 1.548(3) . ?
C7 C8 1.379(3) . ?
C9 C10 1.482(4) . ?
C12 C13 1.534(3) . ?
C13 C20 1.517(3) . ?
C13 C14 1.522(3) . ?
C14 C15 1.391(3) . ?
C14 C19 1.391(3) . ?
C15 C16 1.384(3) . ?
C16 C17 1.380(3) . ?
C17 C18 1.378(3) . ?
C18 C19 1.392(3) . ?
C20 C21 1.393(3) . ?
C20 C25 1.396(3) . ?
C21 C22 1.385(3) . ?
C22 C23 1.381(4) . ?
C23 C24 1.391(4) . ?
C24 C25 1.386(4) . ?
C26 C33 1.384(3) . ?
C26 C27 1.385(3) . ?
C27 C28 1.392(3) . ?
C28 C29 1.388(3) . ?
C29 C32 1.395(3) . ?
C30 C31 1.528(3) . ?
C31 C32 1.506(3) . ?
C31 C34 1.533(3) . ?
C31 C36 1.540(3) . ?
C32 C33 1.384(3) . ?
C34 C35 1.499(3) . ?
C37 C38 1.533(3) . ?
C38 C39 1.516(3) . ?
C38 C45 1.521(3) . ?
C39 C40 1.389(3) . ?
C39 C44 1.390(3) . ?
C40 C41 1.393(3) . ?
C41 C42 1.388(4) . ?
C42 C43 1.373(4) . ?
C43 C44 1.381(3) . ?
C45 C50 1.386(3) . ?
C45 C46 1.398(3) . ?
C46 C47 1.383(3) . ?
C47 C48 1.379(4) . ?
C48 C49 1.373(4) . ?
C49 C50 1.400(3) . ?
